data_7208994
loop_
_publ_author_name
'Curtis, Scott'
'Ilkun, Olesya'
'Brown, Amy'
'Silchenko, Svitlana'
'Gerasimchuk, Nikolay'

_publ_section_title
;
 Synthesis, spectroscopic and structural characterization of the first
 phenyl bis-cyanoximes: non-chelating extended ionisable building block
 ligands for new MOFs
;
_journal_issue 1
_journal_name_full CrystEngComm
_journal_page_first 152
_journal_paper_doi 10.1039/c2ce26395e
_journal_volume 15
_journal_year 2013
_chemical_formula_moiety 'C10, H6 N4 O2, C3 H7 N O'
_chemical_formula_sum 'C13 H13 N5 O3'
_chemical_formula_weight 287.28
_chemical_melting_point 'decomposes upon heating to 78 C'
_chemical_name_common '1,3-bis-cyanoxime(benzene), DMF solvate'
_chemical_name_systematic
;
1,3-bis-cyanoxime(benzene), DMF solvate
;
_space_group_IT_number 57
_symmetry_cell_setting orthorhombic
_symmetry_Int_Tables_number 57
_symmetry_space_group_name_Hall '-P 2c 2b'
_symmetry_space_group_name_H-M 'P b c m'
_atom_sites_solution_hydrogens geom
_atom_sites_solution_primary direct
_atom_sites_solution_secondary difmap
_audit_creation_method SHELXL-97
_cell_angle_alpha 90.00
_cell_angle_beta 90.00
_cell_angle_gamma 90.00
_cell_formula_units_Z 4
_cell_length_a 7.9182(10)
_cell_length_b 13.0263(16)
_cell_length_c 13.5001(16)
_cell_measurement_reflns_used 41
_cell_measurement_temperature 150(2)
_cell_measurement_theta_max 54.17
_cell_measurement_theta_min 2.54
_cell_volume 1392.5(3)
_computing_cell_refinement 'SAINT (Bruker, 1998)'
_computing_data_collection 'SMART (Bruker, 1998)'
_computing_data_reduction 'SAINT (Bruker, 1998)'
_computing_molecular_graphics 'ORTEP-III (Burnett & Johnson, 1996)'
_computing_publication_material 'CIFTAB (Sheldrick, 1997)'
_computing_structure_refinement 'SHELXL-97 (Sheldrick, 1997)'
_computing_structure_solution 'SHELXS-97 (Sheldrick, 1990)'
_diffrn_ambient_temperature 150(2)
_diffrn_measured_fraction_theta_full 0.998
_diffrn_measured_fraction_theta_max 0.998
_diffrn_measurement_device_type 'Bruker APEX2 CCD area detector'
_diffrn_measurement_method 'omega and phi scans'
_diffrn_radiation_monochromator graphite
_diffrn_radiation_source 'fine-focus sealed tube'
_diffrn_radiation_type MoK\a
_diffrn_radiation_wavelength 0.71073
_diffrn_reflns_av_R_equivalents 0.0492
_diffrn_reflns_av_sigmaI/netI 0.0159
_diffrn_reflns_limit_h_max 9
_diffrn_reflns_limit_h_min -9
_diffrn_reflns_limit_k_max 15
_diffrn_reflns_limit_k_min -15
_diffrn_reflns_limit_l_max 16
_diffrn_reflns_limit_l_min -16
_diffrn_reflns_number 21181
_diffrn_reflns_theta_full 24.99
_diffrn_reflns_theta_max 24.99
_diffrn_reflns_theta_min 2.57
_exptl_absorpt_coefficient_mu 0.101
_exptl_absorpt_correction_T_max 1.0000
_exptl_absorpt_correction_T_min 0.9534
_exptl_absorpt_correction_type multi-scan
_exptl_absorpt_process_details 'SADABS (Bruker AXS, 2005)'
_exptl_crystal_colour colourless
_exptl_crystal_density_diffrn 1.370
_exptl_crystal_density_meas ?
_exptl_crystal_density_method 'not measured'
_exptl_crystal_description prism
_exptl_crystal_F_000 600
_exptl_crystal_size_max 0.15
_exptl_crystal_size_mid 0.12
_exptl_crystal_size_min 0.10
_refine_diff_density_max 0.905
_refine_diff_density_min -0.749
_refine_diff_density_rms 0.070
_refine_ls_extinction_method none
_refine_ls_goodness_of_fit_ref 1.108
_refine_ls_hydrogen_treatment constr
_refine_ls_matrix_type full
_refine_ls_number_parameters 103
_refine_ls_number_reflns 1284
_refine_ls_number_restraints 0
_refine_ls_restrained_S_all 1.108
_refine_ls_R_factor_all 0.0835
_refine_ls_R_factor_gt 0.0665
_refine_ls_shift/su_max 0.000
_refine_ls_shift/su_mean 0.000
_refine_ls_structure_factor_coef Fsqd
_refine_ls_weighting_details 'calc w=1/[\s^2^(Fo^2^)+(0.0942P)^2^+1.6724P] where P=(Fo^2^+2Fc^2^)/3'
_refine_ls_weighting_scheme calc
_refine_ls_wR_factor_gt 0.1848
_refine_ls_wR_factor_ref 0.1991
_reflns_number_gt 967
_reflns_number_total 1284
_reflns_threshold_expression >2sigma(I)
_cod_data_source_file c2ce26395e.txt
_cod_data_source_block 22-att-dis1
_cod_depositor_comments
;
The following automatic conversions were performed:

'_symmetry_cell_setting' value 'Orthorhombic' changed to
'orthorhombic' according to
/home/saulius/struct/CIF-dictionaries/cif_core.dic dictionary named
'cif_core.dic' version 2.4.2 from 2011-04-26.

Automatic conversion script
Id: cif_fix_values 1891 2012-01-12 08:04:46Z andrius 

The following automatic conversions were performed:

'_exptl_crystal_density_meas' value 'not measured' was changed to '?'
- the value is perceived as not measured.

Automatic conversion script
Id: cif_fix_values 3008 2015-01-20 13:52:24Z robertas 
;
_cod_original_sg_symbol_H-M 'P bcm'
_cod_database_code 7208994

loop_
_symmetry_equiv_pos_as_xyz
'x, y, z'
'x, -y+1/2, -z'
'-x, y+1/2, -z+1/2'
'-x, -y, z+1/2'
'-x, -y, -z'
'-x, y-1/2, z'
'x, -y-1/2, z-1/2'
'x, y, -z-1/2'

loop_
_atom_site_label
_atom_site_type_symbol
_atom_site_fract_x
_atom_site_fract_y
_atom_site_fract_z
_atom_site_U_iso_or_equiv
_atom_site_adp_type
_atom_site_occupancy
_atom_site_symmetry_multiplicity
_atom_site_calc_flag
_atom_site_refinement_flags
_atom_site_disorder_group
C1 C 0.0311(3) 0.37367(17) 0.56545(18) 0.0247(6) Uani 1 1 d . 1
C2 C -0.1512(4) 0.3727(2) 0.56853(19) 0.0293(7) Uani 1 1 d . 1
C3 C 0.1254(3) 0.37091(17) 0.66017(18) 0.0238(6) Uani 1 1 d . 1
C4 C 0.3014(3) 0.36626(18) 0.66064(19) 0.0272(7) Uani 1 1 d . 1
H4 H 0.3622 0.3645 0.6000 0.033 Uiso 1 1 calc R 1
C5 C 0.3868(5) 0.3642(3) 0.7500 0.0317(9) Uani 1 2 d S 1
H5 H 0.5067 0.3612 0.7500 0.038 Uiso 1 2 calc SR 1
C6 C 0.0381(5) 0.3733(2) 0.7500 0.0225(8) Uani 1 2 d S 1
H6 H -0.0817 0.3766 0.7500 0.027 Uiso 1 2 calc SR 1
N1 N 0.1132(3) 0.37704(15) 0.48317(17) 0.0309(6) Uani 1 1 d . 1
N2 N -0.2949(3) 0.3721(2) 0.57343(19) 0.0462(8) Uani 1 1 d . 1
O1 O 0.0077(2) 0.37874(13) 0.40212(14) 0.0354(6) Uani 1 1 d . 1
H1 H 0.0658 0.3808 0.3501 0.053 Uiso 1 1 calc R 1
O1S O 0.2196(2) 0.3987(2) 0.2500 0.0326(6) Uani 1 2 d SG 1
C2S C 0.3582(3) 0.38863(19) 0.21255(10) 0.0311(12) Uani 0.50 1 d PG 1
H2S H 0.3752 0.3844 0.1314 0.037 Uiso 0.50 1 d PG 1
N4S N 0.5075(2) 0.38137(16) 0.2634(2) 0.0326(6) Uani 0.50 1 d PG 1
C5S C 0.5121(3) 0.3853(4) 0.3696(2) 0.0396(14) Uani 0.50 1 d PG 1
H5SA H 0.3836 0.3943 0.3968 0.059 Uiso 0.50 1 d PG 1
H5SB H 0.5659 0.3146 0.3999 0.059 Uiso 0.50 1 d PG 1
H5SC H 0.5886 0.4502 0.3949 0.059 Uiso 0.50 1 d PG 1
C9S C 0.6670(3) 0.3695(3) 0.2103(3) 0.0412(15) Uani 0.50 1 d PG 1
H9SC H 0.7525 0.4333 0.2267 0.062 Uiso 0.50 1 d PG 1
H9SA H 0.6451 0.3677 0.1305 0.062 Uiso 0.50 1 d PG 1
H9SB H 0.7299 0.2979 0.2317 0.062 Uiso 0.50 1 d PG 1

loop_
_atom_site_aniso_label
_atom_site_aniso_U_11
_atom_site_aniso_U_22
_atom_site_aniso_U_33
_atom_site_aniso_U_23
_atom_site_aniso_U_13
_atom_site_aniso_U_12
C1 0.0276(14) 0.0235(13) 0.0230(14) -0.0004(9) 0.0033(11) 0.0000(10)
C2 0.0304(16) 0.0396(15) 0.0180(13) -0.0007(10) -0.0027(11) -0.0020(11)
C3 0.0257(14) 0.0215(12) 0.0243(14) -0.0001(9) 0.0004(11) 0.0001(10)
C4 0.0244(14) 0.0307(14) 0.0265(14) 0.0014(10) 0.0049(11) 0.0016(10)
C5 0.023(2) 0.038(2) 0.034(2) 0.000 0.000 0.0023(16)
C6 0.0205(18) 0.0231(17) 0.0239(19) 0.000 0.000 -0.0004(14)
N1 0.0352(14) 0.0335(13) 0.0241(13) 0.0004(8) -0.0002(10) 0.0021(10)
N2 0.0293(15) 0.071(2) 0.0381(15) 0.0004(12) 0.0002(11) -0.0033(12)
O1 0.0385(12) 0.0481(13) 0.0195(10) 0.0003(7) -0.0020(8) 0.0021(9)
O1S 0.0276(13) 0.0438(13) 0.0265(13) 0.000 0.000 0.0017(9)
C2S 0.038(3) 0.038(3) 0.017(2) -0.0016(19) -0.002(2) 0.002(2)
N4S 0.0276(13) 0.0438(13) 0.0265(13) 0.000 0.000 0.0017(9)
C5S 0.042(3) 0.049(3) 0.029(3) 0.003(2) -0.002(3) -0.003(3)
C9S 0.027(3) 0.046(3) 0.051(3) -0.006(2) 0.006(3) 0.000(2)

loop_
_atom_type_symbol
_atom_type_description
_atom_type_scat_dispersion_real
_atom_type_scat_dispersion_imag
_atom_type_scat_source
C C 0.0033 0.0016 'International Tables Vol C Tables 4.2.6.8 and 6.1.1.4'
H H 0.0000 0.0000 'International Tables Vol C Tables 4.2.6.8 and 6.1.1.4'
N N 0.0061 0.0033 'International Tables Vol C Tables 4.2.6.8 and 6.1.1.4'
O O 0.0106 0.0060 'International Tables Vol C Tables 4.2.6.8 and 6.1.1.4'

loop_
_geom_angle_atom_site_label_1
_geom_angle_atom_site_label_2
_geom_angle_atom_site_label_3
_geom_angle
_geom_angle_site_symmetry_1
_geom_angle_site_symmetry_3
N1 C1 C2 122.0(2) . .
N1 C1 C3 119.4(2) . .
C2 C1 C3 118.6(2) . .
N2 C2 C1 178.3(3) . .
C4 C3 C6 119.4(3) . .
C4 C3 C1 120.6(2) . .
C6 C3 C1 120.0(3) . .
C5 C4 C3 119.6(3) . .
C5 C4 H4 120.2 . .
C3 C4 H4 120.2 . .
C4 C5 C4 121.4(4) . 8_557
C4 C5 H5 119.3 . .
C4 C5 H5 119.3 8_557 .
C3 C6 C3 120.6(3) . 8_557
C3 C6 H6 119.7 . .
C3 C6 H6 119.7 8_557 .
C1 N1 O1 112.3(2) . .
N1 O1 H1 109.5 . .
C2S O1S C2S 49.15(11) 8_556 .
C2S C2S O1S 65.4 8_556 .
C2S C2S N4S 74.7(2) 8_556 8_556
O1S C2S N4S 140.0(2) . 8_556
C2S C2S N4S 59.9 8_556 .
O1S C2S N4S 125.3 . .
N4S C2S N4S 14.7(2) 8_556 .
C2S C2S C5S 132.30(14) 8_556 8_556
O1S C2S C5S 161.84(14) . 8_556
N4S C2S C5S 57.68(10) 8_556 8_556
N4S C2S C5S 72.39(14) . 8_556
N4S N4S C2S 105.33(12) 8_556 8_556
N4S N4S C9S 105.6(4) 8_556 8_556
C2S N4S C9S 149.0(5) 8_556 8_556
N4S N4S C2S 59.9 8_556 .
C2S N4S C2S 45.38(12) 8_556 .
C9S N4S C2S 165.4(3) 8_556 .
N4S N4S C5S 177.5 8_556 .
C2S N4S C5S 75.95(12) 8_556 .
C9S N4S C5S 73.2(4) 8_556 .
C2S N4S C5S 121.3 . .
N4S N4S C9S 60.6 8_556 .
C2S N4S C9S 165.76(12) 8_556 .
C9S N4S C9S 45.0(4) 8_556 .
C2S N4S C9S 120.5 . .
C5S N4S C9S 118.2 . .
N4S N4S C5S 2.0 8_556 8_556
C2S N4S C5S 106.33(12) 8_556 8_556
C9S N4S C5S 104.7(3) 8_556 8_556
C2S N4S C5S 61.0 . 8_556
C5S N4S C5S 175.5 . 8_556
C9S N4S C5S 59.7 . 8_556
N4S C5S C9S 50.2(2) . 8_556
N4S C5S C2S 46.38(7) . 8_556
C9S C5S C2S 96.5(3) 8_556 8_556
N4S C5S N4S 0.5 . 8_556
C9S C5S N4S 50.0(2) 8_556 8_556
C2S C5S N4S 46.64(6) 8_556 8_556
C9S C9S N4S 74.4(2) 8_556 8_556
C9S C9S N4S 60.6 8_556 .
N4S C9S N4S 13.8(2) 8_556 .
C9S C9S C5S 130.92(14) 8_556 8_556
N4S C9S C5S 56.58(8) 8_556 8_556
N4S C9S C5S 70.35(14) . 8_556

loop_
_geom_bond_atom_site_label_1
_geom_bond_atom_site_label_2
_geom_bond_distance
_geom_bond_site_symmetry_2
C1 N1 1.288(3) .
C1 C2 1.444(4) .
C1 C3 1.481(3) .
C2 N2 1.140(4) .
C3 C4 1.395(4) .
C3 C6 1.396(3) .
C4 C5 1.383(3) .
C4 H4 0.9500 .
C5 C4 1.383(3) 8_557
C5 H5 0.9500 .
C6 C3 1.396(3) 8_557
C6 H6 0.9500 .
N1 O1 1.377(3) .
O1 H1 0.8400 .
O1S C2S 1.2157(11) 8_556
O1S C2S 1.2158 .
C2S C2S 1.011(3) 8_556
C2S N4S 1.2296(14) 8_556
C2S N4S 1.3701 .
C2S C5S 1.648(4) 8_556
C2S H2S 1.1057 .
N4S N4S 0.361(5) 8_556
N4S C2S 1.2296 8_556
N4S C9S 1.321(2) 8_556
N4S C5S 1.4354 .
N4S C9S 1.4602 .
N4S C5S 1.796(5) 8_556
C5S C9S 1.647(6) 8_556
C5S C2S 1.6478(18) 8_556
C5S N4S 1.796(5) 8_556
C5S H5SA 1.0881 .
C5S H5SB 1.0953 .
C5S H5SC 1.0948 .
C9S C9S 1.072(8) 8_556
C9S N4S 1.3210(15) 8_556
C9S C5S 1.647(4) 8_556
C9S H9SC 1.0953 .
C9S H9SA 1.0908 .
C9S H9SB 1.0950 .

loop_
_geom_hbond_atom_site_label_D
_geom_hbond_atom_site_label_H
_geom_hbond_atom_site_label_A
_geom_hbond_distance_DH
_geom_hbond_distance_HA
_geom_hbond_distance_DA
_geom_hbond_angle_DHA
_geom_hbond_site_symmetry_A
O1 H1 O1S 0.84 1.83 2.664(2) 169.7 .
O1 H1 O1S 0.84 1.83 2.664(2) 169.7 8_556

loop_
_geom_torsion_atom_site_label_1
_geom_torsion_atom_site_label_2
_geom_torsion_atom_site_label_3
_geom_torsion_atom_site_label_4
_geom_torsion
_geom_torsion_site_symmetry_1
_geom_torsion_site_symmetry_4
N1 C1 C2 N2 -175(100) . .
N1 C1 C3 C4 -3.5(3) . .
C2 C1 C3 C4 176.6(2) . .
N1 C1 C3 C6 176.3(2) . .
C2 C1 C3 C6 -3.6(3) . .
C6 C3 C4 C5 -0.1(4) . .
C1 C3 C4 C5 179.8(2) . .
C3 C4 C5 C4 0.2(5) . 8_557
C4 C3 C6 C3 -0.1(4) . 8_557
C1 C3 C6 C3 -179.89(18) . 8_557
C2 C1 N1 O1 -0.4(3) . .
C3 C1 N1 O1 179.71(19) . .
C2S O1S C2S N4S -3.3 8_556 8_556
C2S O1S C2S N4S -2.3 8_556 .
C2S O1S C2S C5S -168.63(11) 8_556 8_556
C2S C2S N4S N4S -180.0 8_556 8_556
O1S C2S N4S N4S -177.5 . 8_556
C5S C2S N4S N4S -2.0 8_556 8_556
O1S C2S N4S C2S 2.5 . 8_556
N4S C2S N4S C2S 180.0 8_556 8_556
C5S C2S N4S C2S 178.0 8_556 8_556
C2S C2S N4S C9S 170.7(2) 8_556 8_556
O1S C2S N4S C9S 173.1(2) . 8_556
N4S C2S N4S C9S -9.3(2) 8_556 8_556
C5S C2S N4S C9S -11.3(2) 8_556 8_556
C2S C2S N4S C5S -2.5 8_556 .
O1S C2S N4S C5S -0.1 . .
N4S C2S N4S C5S 177.5 8_556 .
C5S C2S N4S C5S 175.5 8_556 .
C2S C2S N4S C9S 177.5 8_556 .
O1S C2S N4S C9S -180.0 . .
N4S C2S N4S C9S -2.5 8_556 .
C5S C2S N4S C9S -4.4 8_556 .
C2S C2S N4S C5S -178.0 8_556 8_556
O1S C2S N4S C5S -175.6 . 8_556
N4S C2S N4S C5S 2.0 8_556 8_556
C2S N4S C5S C9S 176.4 8_556 8_556
C2S N4S C5S C9S 178.2 . 8_556
C9S N4S C5S C9S -1.9 . 8_556
C9S N4S C5S C2S -176.4 8_556 8_556
C2S N4S C5S C2S 1.9 . 8_556
C9S N4S C5S C2S -178.2 . 8_556
C2S N4S C5S N4S -120.7(6) 8_556 8_556
C9S N4S C5S N4S 63.0(6) 8_556 8_556
C2S N4S C5S N4S -118.8(6) . 8_556
C9S N4S C5S N4S 61.1(6) . 8_556
N4S N4S C9S C9S 180.0 8_556 8_556
C2S N4S C9S C9S -170.43(7) 8_556 8_556
C2S N4S C9S C9S -177.6 . 8_556
C5S N4S C9S C9S 2.5 . 8_556
C5S N4S C9S C9S 177.9 8_556 8_556
C2S N4S C9S N4S 9.58(7) 8_556 8_556
C9S N4S C9S N4S -180.0 8_556 8_556
C2S N4S C9S N4S 2.4 . 8_556
C5S N4S C9S N4S -177.5 . 8_556
C5S N4S C9S N4S -2.0 8_556 8_556
N4S N4S C9S C5S 2.0 8_556 8_556
C2S N4S C9S C5S 11.62(8) 8_556 8_556
C9S N4S C9S C5S -177.9 8_556 8_556
C2S N4S C9S C5S 4.5 . 8_556
C5S N4S C9S C5S -175.4 . 8_556
